data_7701137
loop_
_publ_author_name
'Preu\&s, Andrea'
'Korb, Marcus'
'Miesel, Dominique'
'R\"uffer, Tobias'
'Hildebrandt, Alexander'
'Lang, Heinrich'

_publ_section_title
;
 Ferrocenyl naphthalenes: substituent- and substitution pattern-depending
 charge transfer studies.
;
_journal_issue 38
_journal_name_full 'Dalton transactions (Cambridge, England : 2003)'
_journal_page_first 14418
_journal_page_last 14432
_journal_paper_doi 10.1039/c9dt03216a
_journal_volume 48
_journal_year 2019
_chemical_formula_moiety 'C30 H24 Fe2'
_chemical_formula_sum 'C30 H24 Fe2'
_chemical_formula_weight 496.19
_space_group_crystal_system monoclinic
_space_group_IT_number 14
_space_group_name_Hall '-P 2yn'
_space_group_name_H-M_alt 'P 1 21/n 1'
_symmetry_space_group_name_Hall '-P 2yn'
_symmetry_space_group_name_H-M 'P 1 21/n 1'
_atom_sites_solution_hydrogens geom
_audit_creation_method SHELXL-2013
_audit_update_record
;
2019-02-16 deposited with the CCDC.    2019-08-30 downloaded from the CCDC.
;
_cell_angle_alpha 90
_cell_angle_beta 110.625(18)
_cell_angle_gamma 90
_cell_formula_units_Z 2
_cell_length_a 9.6644(16)
_cell_length_b 10.7292(16)
_cell_length_c 10.9942(18)
_cell_measurement_reflns_used 1539
_cell_measurement_temperature 117.00(10)
_cell_measurement_theta_max 68.4460
_cell_measurement_theta_min 4.2760
_cell_volume 1066.9(3)
_computing_cell_refinement
;
CrysAlisPro, Agilent Technologies,
Version 1.171.37.35 (release 13-08-2014 CrysAlis171 .NET)
(compiled Aug 13 2014,18:06:01)
;
_computing_data_collection
;
CrysAlisPro, Agilent Technologies,
Version 1.171.37.35 (release 13-08-2014 CrysAlis171 .NET)
(compiled Aug 13 2014,18:06:01)
;
_computing_data_reduction
;
CrysAlisPro, Agilent Technologies,
Version 1.171.37.35 (release 13-08-2014 CrysAlis171 .NET)
(compiled Aug 13 2014,18:06:01)
;
_computing_structure_refinement 'SHELXL-2013 (Sheldrick, 2013)'
_computing_structure_solution 'SHELXS-2013 (Sheldrick, 2013)'
_diffrn_ambient_temperature 117.00(10)
_diffrn_measured_fraction_theta_full 0.986
_diffrn_measured_fraction_theta_max 0.986
_diffrn_measurement_device 'four-circle diffractometer'
_diffrn_measurement_device_type 'Xcalibur, Sapphire3, Gemini'
_diffrn_measurement_method '\w scans'
_diffrn_radiation_monochromator graphite
_diffrn_radiation_type CuK\a
_diffrn_radiation_wavelength 1.54184
_diffrn_reflns_av_R_equivalents 0.0690
_diffrn_reflns_av_unetI/netI 0.0821
_diffrn_reflns_Laue_measured_fraction_full 0.986
_diffrn_reflns_Laue_measured_fraction_max 0.986
_diffrn_reflns_limit_h_max 11
_diffrn_reflns_limit_h_min -11
_diffrn_reflns_limit_k_max 8
_diffrn_reflns_limit_k_min -12
_diffrn_reflns_limit_l_max 12
_diffrn_reflns_limit_l_min -11
_diffrn_reflns_number 3123
_diffrn_reflns_point_group_measured_fraction_full 0.986
_diffrn_reflns_point_group_measured_fraction_max 0.986
_diffrn_reflns_theta_full 65.000
_diffrn_reflns_theta_max 64.967
_diffrn_reflns_theta_min 5.252
_diffrn_source 'fine-focus sealed X-ray tube'
_diffrn_standards_decay_% 0
_diffrn_standards_interval_count 50
_diffrn_standards_interval_time 10
_diffrn_standards_number 2
_exptl_absorpt_coefficient_mu 11.006
_exptl_absorpt_correction_T_max 1.00000
_exptl_absorpt_correction_T_min 0.24691
_exptl_absorpt_correction_type multi-scan
_exptl_absorpt_process_details
;
CrysAlisPro, Agilent Technologies,
Version 1.171.37.35 (release 13-08-2014 CrysAlis171 .NET)
(compiled Aug 13 2014,18:06:01)
Empirical absorption correction using spherical harmonics,
 implemented in SCALE3 ABSPACK scaling algorithm.
;
_exptl_crystal_colour orange
_exptl_crystal_density_diffrn 1.545
_exptl_crystal_description plate
_exptl_crystal_F_000 512
_exptl_crystal_size_max 0.4
_exptl_crystal_size_mid 0.2
_exptl_crystal_size_min 0.02
_refine_diff_density_max 1.444
_refine_diff_density_min -1.340
_refine_diff_density_rms 0.155
_refine_ls_extinction_method none
_refine_ls_goodness_of_fit_ref 1.092
_refine_ls_hydrogen_treatment constr
_refine_ls_matrix_type full
_refine_ls_number_parameters 145
_refine_ls_number_reflns 1782
_refine_ls_number_restraints 0
_refine_ls_restrained_S_all 1.092
_refine_ls_R_factor_all 0.0852
_refine_ls_R_factor_gt 0.0732
_refine_ls_shift/su_max 0.000
_refine_ls_shift/su_mean 0.000
_refine_ls_structure_factor_coef Fsqd
_refine_ls_weighting_details 'w=1/[\s^2^(Fo^2^)+(0.1397P)^2^] where P=(Fo^2^+2Fc^2^)/3'
_refine_ls_weighting_scheme calc
_refine_ls_wR_factor_gt 0.1985
_refine_ls_wR_factor_ref 0.2122
_reflns_Friedel_coverage 0.000
_reflns_number_gt 1475
_reflns_number_total 1782
_reflns_threshold_expression 'I > 2\s(I)'
_cod_data_source_file c9dt03216a2.cif
_cod_data_source_block AP-DA-AP124-2
_cod_depositor_comments 'Adding full bibliography for 7701130--7701141.cif.'
_cod_database_code 7701137
_shelx_space_group_comment
;
The symmetry employed for this shelxl refinement is uniquely defined
by the following loop, which should always be used as a source of
symmetry information in preference to the above space-group names.
They are only intended as comments.
;
_shelxl_version_number 2013-4

loop_
_space_group_symop_operation_xyz
'x, y, z'
'-x+1/2, y+1/2, -z+1/2'
'-x, -y, -z'
'x-1/2, -y-1/2, z-1/2'

loop_
_atom_site_label
_atom_site_type_symbol
_atom_site_fract_x
_atom_site_fract_y
_atom_site_fract_z
_atom_site_U_iso_or_equiv
_atom_site_adp_type
_atom_site_occupancy
_atom_site_site_symmetry_order
_atom_site_calc_flag
_atom_site_refinement_flags_posn
_atom_site_refinement_flags_adp
C1 C 0.0694(6) 0.1825(6) 0.7426(5) 0.0174(12) Uani 1 1 d . .
C2 C -0.0385(6) 0.1754(6) 0.8025(6) 0.0202(12) Uani 1 1 d . .
H2 H -0.1336 0.1436 0.7644 0.024 Uiso 1 1 calc R U
C3 C 0.0230(7) 0.2254(6) 0.9318(6) 0.0240(13) Uani 1 1 d . .
H3 H -0.0234 0.2298 0.9928 0.029 Uiso 1 1 calc R U
C4 C 0.1684(6) 0.2669(6) 0.9488(5) 0.0216(13) Uani 1 1 d . .
H4 H 0.2334 0.3046 1.0232 0.026 Uiso 1 1 calc R U
C5 C 0.1983(6) 0.2413(5) 0.8332(6) 0.0204(12) Uani 1 1 d . .
H5 H 0.2855 0.2594 0.8189 0.025 Uiso 1 1 calc R U
C6 C -0.0727(7) 0.4574(5) 0.6280(6) 0.0225(13) Uani 1 1 d . .
H6 H -0.0951 0.4285 0.5434 0.027 Uiso 1 1 calc R U
C7 C -0.1686(7) 0.4558(6) 0.6990(6) 0.0228(13) Uani 1 1 d . .
H7 H -0.2651 0.4258 0.6694 0.027 Uiso 1 1 calc R U
C8 C -0.0925(7) 0.5083(6) 0.8246(6) 0.0263(13) Uani 1 1 d . .
H8 H -0.1306 0.5176 0.8909 0.032 Uiso 1 1 calc R U
C9 C 0.0522(7) 0.5441(6) 0.8306(6) 0.0251(13) Uani 1 1 d . .
H9 H 0.1244 0.5818 0.9007 0.030 Uiso 1 1 calc R U
C10 C 0.0657(6) 0.5110(5) 0.7079(6) 0.0201(12) Uani 1 1 d . .
H10 H 0.1488 0.5223 0.6850 0.024 Uiso 1 1 calc R U
C11 C 0.0582(6) 0.1401(5) 0.6099(6) 0.0162(12) Uani 1 1 d . .
C12 C 0.1053(6) 0.2181(5) 0.5329(6) 0.0183(12) Uani 1 1 d . .
H12 H 0.1438 0.2960 0.5643 0.022 Uiso 1 1 calc R U
C13 C 0.0960(6) 0.1815(6) 0.4067(6) 0.0206(12) Uani 1 1 d . .
H13 H 0.1288 0.2353 0.3562 0.025 Uiso 1 1 calc R U
C14 C 0.0397(6) 0.0687(6) 0.3586(6) 0.0213(13) Uani 1 1 d . .
H14 H 0.0289 0.0483 0.2735 0.026 Uiso 1 1 calc R U
C15 C 0.0033(6) 0.0194(5) 0.5640(5) 0.0166(11) Uani 1 1 d . .
Fe1 Fe 0.01956(8) 0.35649(8) 0.79515(8) 0.0149(4) Uani 1 1 d . .

loop_
_atom_site_aniso_label
_atom_site_aniso_U_11
_atom_site_aniso_U_22
_atom_site_aniso_U_33
_atom_site_aniso_U_23
_atom_site_aniso_U_13
_atom_site_aniso_U_12
C1 0.023(3) 0.012(3) 0.013(3) -0.002(2) 0.002(2) 0.005(2)
C2 0.022(3) 0.018(3) 0.017(3) -0.004(2) 0.003(2) 0.004(2)
C3 0.034(3) 0.019(3) 0.022(3) 0.003(2) 0.014(3) 0.005(2)
C4 0.026(3) 0.017(3) 0.012(3) 0.002(2) -0.006(2) 0.005(2)
C5 0.020(2) 0.018(3) 0.021(3) -0.005(2) 0.003(2) 0.000(2)
C6 0.035(3) 0.011(3) 0.020(3) 0.002(2) 0.008(3) 0.007(2)
C7 0.027(3) 0.018(3) 0.019(3) -0.002(2) 0.003(2) 0.002(2)
C8 0.035(3) 0.020(3) 0.026(3) 0.003(3) 0.013(3) 0.007(3)
C9 0.037(3) 0.013(3) 0.021(3) 0.001(2) 0.005(3) -0.004(2)
C10 0.028(3) 0.011(3) 0.021(3) 0.007(2) 0.008(2) 0.001(2)
C11 0.015(2) 0.015(3) 0.017(3) -0.005(2) 0.003(2) 0.0002(19)
C12 0.022(3) 0.014(3) 0.018(3) -0.003(2) 0.006(2) -0.001(2)
C13 0.022(3) 0.019(3) 0.019(3) 0.001(2) 0.005(2) 0.003(2)
C14 0.025(3) 0.020(3) 0.018(3) -0.004(2) 0.006(2) 0.001(2)
C15 0.019(2) 0.017(3) 0.011(3) 0.000(2) 0.003(2) 0.005(2)
Fe1 0.0177(5) 0.0131(6) 0.0108(5) -0.0019(3) 0.0012(4) 0.0006(3)

loop_
_atom_type_symbol
_atom_type_description
_atom_type_scat_dispersion_real
_atom_type_scat_dispersion_imag
_atom_type_scat_source
C C 0.0181 0.0091 'International Tables Vol C Tables 4.2.6.8 and 6.1.1.4'
H H 0.0000 0.0000 'International Tables Vol C Tables 4.2.6.8 and 6.1.1.4'
Fe Fe -1.1336 3.1974 'International Tables Vol C Tables 4.2.6.8 and 6.1.1.4'

loop_
_geom_angle_atom_site_label_1
_geom_angle_atom_site_label_2
_geom_angle_atom_site_label_3
_geom_angle
_geom_angle_site_symmetry_1
_geom_angle_site_symmetry_3
C2 C1 C5 107.5(5) . .
C2 C1 C11 128.6(5) . .
C5 C1 C11 123.8(5) . .
C2 C1 Fe1 68.6(3) . .
C5 C1 Fe1 68.9(3) . .
C11 C1 Fe1 127.3(4) . .
C1 C2 C3 108.9(5) . .
C1 C2 Fe1 70.8(3) . .
C3 C2 Fe1 70.0(4) . .
C4 C3 C2 107.0(5) . .
C4 C3 Fe1 69.0(3) . .
C2 C3 Fe1 68.7(4) . .
C3 C4 C5 108.9(5) . .
C3 C4 Fe1 70.2(3) . .
C5 C4 Fe1 69.9(3) . .
C4 C5 C1 107.7(5) . .
C4 C5 Fe1 69.1(3) . .
C1 C5 Fe1 70.1(3) . .
C7 C6 C10 108.6(5) . .
C7 C6 Fe1 70.1(3) . .
C10 C6 Fe1 69.2(3) . .
C6 C7 C8 108.4(5) . .
C6 C7 Fe1 69.8(3) . .
C8 C7 Fe1 69.3(3) . .
C9 C8 C7 108.2(5) . .
C9 C8 Fe1 69.9(4) . .
C7 C8 Fe1 69.8(4) . .
C8 C9 C10 107.5(5) . .
C8 C9 Fe1 69.3(4) . .
C10 C9 Fe1 68.9(3) . .
C6 C10 C9 107.4(5) . .
C6 C10 Fe1 69.6(3) . .
C9 C10 Fe1 69.8(3) . .
C12 C11 C15 119.9(5) . .
C12 C11 C1 119.3(5) . .
C15 C11 C1 120.9(5) . .
C11 C12 C13 120.9(6) . .
C14 C13 C12 120.6(6) . .
C13 C14 C15 121.3(5) . 3_556
C11 C15 C14 122.8(5) . 3_556
C11 C15 C15 119.3(7) . 3_556
C14 C15 C15 117.8(7) 3_556 3_556
C2 Fe1 C4 68.9(2) . .
C2 Fe1 C10 154.7(2) . .
C4 Fe1 C10 124.5(2) . .
C2 Fe1 C5 68.9(2) . .
C4 Fe1 C5 40.9(2) . .
C10 Fe1 C5 106.1(2) . .
C2 Fe1 C8 125.9(2) . .
C4 Fe1 C8 120.3(2) . .
C10 Fe1 C8 69.1(3) . .
C5 Fe1 C8 155.0(3) . .
C2 Fe1 C6 120.1(2) . .
C4 Fe1 C6 162.3(3) . .
C10 Fe1 C6 41.2(2) . .
C5 Fe1 C6 124.9(2) . .
C8 Fe1 C6 68.5(2) . .
C2 Fe1 C3 41.2(2) . .
C4 Fe1 C3 40.8(2) . .
C10 Fe1 C3 162.1(2) . .
C5 Fe1 C3 69.0(2) . .
C8 Fe1 C3 107.7(2) . .
C6 Fe1 C3 155.6(3) . .
C2 Fe1 C7 108.1(2) . .
C4 Fe1 C7 156.0(3) . .
C10 Fe1 C7 68.7(2) . .
C5 Fe1 C7 162.1(2) . .
C8 Fe1 C7 40.9(2) . .
C6 Fe1 C7 40.2(2) . .
C3 Fe1 C7 121.1(2) . .
C2 Fe1 C9 162.9(3) . .
C4 Fe1 C9 106.8(3) . .
C10 Fe1 C9 41.3(2) . .
C5 Fe1 C9 119.4(3) . .
C8 Fe1 C9 40.8(3) . .
C6 Fe1 C9 69.0(2) . .
C3 Fe1 C9 124.9(3) . .
C7 Fe1 C9 68.7(2) . .
C2 Fe1 C1 40.6(2) . .
C4 Fe1 C1 68.8(2) . .
C10 Fe1 C1 119.5(2) . .
C5 Fe1 C1 41.0(2) . .
C8 Fe1 C1 162.9(2) . .
C6 Fe1 C1 107.3(2) . .
C3 Fe1 C1 68.8(2) . .
C7 Fe1 C1 125.3(2) . .
C9 Fe1 C1 154.9(2) . .

loop_
_geom_bond_atom_site_label_1
_geom_bond_atom_site_label_2
_geom_bond_distance
_geom_bond_site_symmetry_2
C1 C2 1.419(8) .
C1 C5 1.438(8) .
C1 C11 1.495(8) .
C1 Fe1 2.061(6) .
C2 C3 1.438(8) .
C2 Fe1 2.032(6) .
C3 C4 1.422(9) .
C3 Fe1 2.050(6) .
C4 C5 1.426(8) .
C4 Fe1 2.033(5) .
C5 Fe1 2.044(6) .
C6 C7 1.407(9) .
C6 C10 1.437(9) .
C6 Fe1 2.047(6) .
C7 C8 1.432(9) .
C7 Fe1 2.051(6) .
C8 C9 1.428(9) .
C8 Fe1 2.044(6) .
C9 C10 1.445(8) .
C9 Fe1 2.053(6) .
C10 Fe1 2.041(6) .
C11 C12 1.377(8) .
C11 C15 1.422(8) .
C12 C13 1.414(8) .
C13 C14 1.356(9) .
C14 C15 1.429(9) 3_556
C15 C14 1.428(9) 3_556
C15 C15 1.448(10) 3_556
